data_4032867
loop_
_publ_author_name
'Uyanik, Muhammet'
'Yasui, Takeshi'
'Ishihara, Kazuaki'

_publ_section_title
;
 Chiral Hypervalent Organoiodine-Catalyzed Enantioselective Oxidative
 Spirolactonization of Naphthol Derivatives.
;
_journal_issue 22
_journal_name_full 'The Journal of organic chemistry'
_journal_page_first 11946
_journal_page_last 11953
_journal_paper_doi 10.1021/acs.joc.7b01941
_journal_volume 82
_journal_year 2017
_chemical_absolute_configuration (S)
_chemical_formula_sum 'C13 H9 Br O3'
_chemical_formula_weight 291.86
_chemical_name_common
; 
(S)-3'-bromo-2'H,3H-spiro[furan-2,1'-naphthalene]-2',5(4H)-dione
;
_chemical_name_systematic
; 
 ? 
;
_space_group_IT_number 1
_symmetry_cell_setting triclinic
_symmetry_space_group_name_Hall 'P 1'
_symmetry_space_group_name_H-M 'P 1'
_atom_sites_solution_hydrogens geom
_atom_sites_solution_primary direct
_atom_sites_solution_secondary difmap
_audit_creation_method SHELXL-97
_cell_angle_alpha 89.973(2)
_cell_angle_beta 92.232(2)
_cell_angle_gamma 90.086(2)
_cell_formula_units_Z 8
_cell_length_a 9.1853(12)
_cell_length_b 18.882(2)
_cell_length_c 13.3012(17)
_cell_measurement_reflns_used 13469
_cell_measurement_temperature 173(2)
_cell_measurement_theta_max 28.80
_cell_measurement_theta_min 1.10
_cell_volume 2305.2(5)
_computing_cell_refinement 'Bruker SMART'
_computing_data_collection 'Bruker SMART'
_computing_data_reduction 'Bruker SMART'
_computing_molecular_graphics 'Bruker SHELXTL'
_computing_publication_material 'Bruker SHELXTL'
_computing_structure_refinement 'SHELXL-97 (Sheldrick, 1997)'
_computing_structure_solution 'SHELXS-97 (Sheldrick, 1990)'
_diffrn_ambient_temperature 173(2)
_diffrn_detector_area_resol_mean 8.366
_diffrn_measured_fraction_theta_full 0.945
_diffrn_measured_fraction_theta_max 0.945
_diffrn_measurement_device_type 'CCD area detector'
_diffrn_measurement_method 'phi and omega scan'
_diffrn_radiation_monochromator graphite
_diffrn_radiation_source 'fine-focus sealed tube'
_diffrn_radiation_type MoK\a
_diffrn_radiation_wavelength 0.71073
_diffrn_reflns_av_R_equivalents 0.0192
_diffrn_reflns_av_sigmaI/netI 0.0632
_diffrn_reflns_limit_h_max 7
_diffrn_reflns_limit_h_min -12
_diffrn_reflns_limit_k_max 24
_diffrn_reflns_limit_k_min -25
_diffrn_reflns_limit_l_max 17
_diffrn_reflns_limit_l_min -16
_diffrn_reflns_number 16830
_diffrn_reflns_theta_full 28.75
_diffrn_reflns_theta_max 28.75
_diffrn_reflns_theta_min 1.08
_diffrn_standards_decay_% 0
_exptl_absorpt_coefficient_mu 3.558
_exptl_absorpt_correction_T_max 0.5364
_exptl_absorpt_correction_T_min 0.4149
_exptl_absorpt_correction_type empirical
_exptl_absorpt_process_details 'Bruker SADABS'
_exptl_crystal_colour colorless
_exptl_crystal_density_diffrn 1.689
_exptl_crystal_density_method 'not measured'
_exptl_crystal_description prism
_exptl_crystal_F_000 1168
_exptl_crystal_size_max 0.30
_exptl_crystal_size_mid 0.20
_exptl_crystal_size_min 0.20
_refine_diff_density_max 0.517
_refine_diff_density_min -0.474
_refine_diff_density_rms 0.065
_refine_ls_abs_structure_details 'Flack H D (1983), Acta Cryst. A39, 876-881'
_refine_ls_abs_structure_Flack 0.00(4)
_refine_ls_extinction_method none
_refine_ls_goodness_of_fit_ref 0.912
_refine_ls_hydrogen_treatment mixed
_refine_ls_matrix_type full
_refine_ls_number_parameters 1309
_refine_ls_number_reflns 13469
_refine_ls_number_restraints 3
_refine_ls_restrained_S_all 0.912
_refine_ls_R_factor_all 0.0365
_refine_ls_R_factor_gt 0.0285
_refine_ls_shift/su_max 0.022
_refine_ls_shift/su_mean 0.001
_refine_ls_structure_factor_coef Fsqd
_refine_ls_weighting_details 'calc w=1/[\s^2^(Fo^2^)+(0.0000P)^2^+0.0000P] where P=(Fo^2^+2Fc^2^)/3'
_refine_ls_weighting_scheme calc
_refine_ls_wR_factor_gt 0.0622
_refine_ls_wR_factor_ref 0.0645
_reflns_number_gt 11478
_reflns_number_total 13469
_reflns_threshold_expression >2sigma(I)
_cod_data_source_file jo7b01941_si_002.cif
_cod_data_source_block tyf1
_cod_depositor_comments
;
Adding full bibliography for 4032866--4032867.cif.

2020-08-12
Z value and formula fixed to values more according to usual
chemical conventions.                 miguel
;
_cod_original_formula_sum 'C104 H72 Br8 O24'
_cod_original_formula_weight 2344.90
_cod_original_formula_units_Z 1
_cod_original_sg_symbol_H-M P1
_cod_database_code 4032867

loop_
_symmetry_equiv_pos_as_xyz
'x, y, z'

loop_
_atom_site_label
_atom_site_type_symbol
_atom_site_fract_x
_atom_site_fract_y
_atom_site_fract_z
_atom_site_U_iso_or_equiv
_atom_site_adp_type
_atom_site_occupancy
_atom_site_symmetry_multiplicity
_atom_site_calc_flag
_atom_site_refinement_flags
Br1 Br 0.99575(4) 0.99868(2) 1.00071(3) 0.03842(9) Uani 1 1 d .
Br2 Br 0.48456(4) 1.00283(2) 0.99686(3) 0.03982(10) Uani 1 1 d .
Br3 Br 0.98236(4) 1.50284(2) 0.60051(3) 0.03992(10) Uani 1 1 d .
Br4 Br 1.47108(4) 1.49865(2) 0.59670(3) 0.03849(9) Uani 1 1 d .
Br5 Br 0.71756(4) 0.89646(2) 1.37273(3) 0.04166(10) Uani 1 1 d .
Br6 Br 0.74936(4) 1.39645(2) 1.22454(3) 0.04161(10) Uani 1 1 d .
Br7 Br 0.84267(5) 0.82503(3) 1.07891(4) 0.06209(15) Uani 1 1 d .
Br8 Br 0.62430(5) 1.32506(3) 0.51839(3) 0.06160(15) Uani 1 1 d .
O9 O 1.2881(3) 0.91687(13) 1.39561(17) 0.0299(5) Uani 1 1 d .
O10 O 0.8332(3) 1.18403(13) 0.23043(16) 0.0285(5) Uani 1 1 d .
O11 O 1.3859(3) 1.33993(12) 0.76448(18) 0.0278(5) Uani 1 1 d .
O12 O 0.7427(3) 1.14131(17) 0.08736(18) 0.0447(7) Uani 1 1 d .
O13 O 0.1789(3) 1.41687(13) 1.20158(17) 0.0297(5) Uani 1 1 d .
O14 O 0.7243(3) 0.64087(17) 1.51030(19) 0.0457(7) Uani 1 1 d .
O15 O 0.0812(3) 0.83988(13) 0.83294(18) 0.0284(5) Uani 1 1 d .
O16 O 0.8135(3) 1.18388(12) 0.72739(16) 0.0267(5) Uani 1 1 d .
O17 O 1.6534(3) 1.68393(12) 0.86990(16) 0.0263(5) Uani 1 1 d .
O18 O 0.0563(3) 0.72820(15) 0.8844(2) 0.0452(7) Uani 1 1 d .
O19 O 1.1701(3) 1.37091(14) 0.63050(18) 0.0379(6) Uani 1 1 d .
O20 O 0.2982(3) 0.87059(13) 0.96722(18) 0.0362(6) Uani 1 1 d .
O21 O 0.6340(3) 0.68411(13) 1.36704(16) 0.0289(5) Uani 1 1 d .
O22 O 1.4108(4) 1.22831(15) 0.7133(2) 0.0449(7) Uani 1 1 d .
O23 O 0.9868(3) 1.13824(14) 0.88164(19) 0.0361(6) Uani 1 1 d .
O24 O 1.4804(3) 1.63833(14) 0.71551(18) 0.0346(6) Uani 1 1 d .
O25 O 0.4496(3) 1.46105(15) 1.2623(2) 0.0469(7) Uani 1 1 d .
O26 O 1.0175(3) 0.96089(15) 1.3346(2) 0.0457(7) Uani 1 1 d .
O27 O 0.0391(4) 1.49368(16) 1.2793(3) 0.0527(8) Uani 1 1 d .
O28 O 0.5982(3) 1.22215(17) 0.3418(2) 0.0462(7) Uani 1 1 d .
O29 O 1.4273(3) 0.99386(16) 1.3179(3) 0.0523(8) Uani 1 1 d .
O30 O 0.8691(3) 0.72212(17) 1.2558(2) 0.0452(7) Uani 1 1 d .
O31 O 0.8431(3) 1.30034(14) 0.7453(2) 0.0379(6) Uani 1 1 d .
C137 C 0.1389(4) 0.94245(18) 0.7327(2) 0.0239(7) Uani 1 1 d .
C33 C 1.0687(4) 0.76876(19) 1.4734(3) 0.0272(7) Uani 1 1 d .
C34 C 0.2888(4) 1.36484(19) 1.2264(2) 0.0238(7) Uani 1 1 d .
C35 C 0.2595(5) 1.3438(2) 1.3370(3) 0.0327(8) Uani 1 1 d .
O33 O 1.6236(3) 1.80030(14) 0.8522(2) 0.0382(6) Uani 1 1 d .
C37 C 1.2627(4) 1.50949(19) 0.8586(3) 0.0266(8) Uani 1 1 d .
C38 C 0.7009(4) 0.99916(19) 0.7503(3) 0.0264(8) Uani 1 1 d .
C39 C 0.8342(4) 1.17021(19) 0.3383(2) 0.0271(7) Uani 1 1 d .
C40 C 0.9055(4) 0.85842(19) 1.4003(3) 0.0286(7) Uani 1 1 d .
C41 C 0.5370(5) 1.0358(2) 0.5775(3) 0.0370(9) Uani 1 1 d .
H142 H 0.4815 1.0482 0.5183 0.044 Uiso 1 1 calc R
C42 C 0.7617(4) 1.12536(17) 0.7862(2) 0.0228(7) Uani 1 1 d .
C43 C 1.6784(4) 1.47893(19) 0.7575(3) 0.0272(7) Uani 1 1 d .
H143 H 1.6837 1.4318 0.7331 0.033 Uiso 1 1 calc R
C44 C 0.5608(4) 1.35873(19) 1.1977(3) 0.0291(7) Uani 1 1 d .
C45 C 0.3826(4) 1.2050(2) 1.0688(3) 0.0343(8) Uani 1 1 d .
H144 H 0.4668 1.1810 1.0474 0.041 Uiso 1 1 calc R
C46 C 0.2983(4) 0.83230(19) 0.7438(3) 0.0296(8) Uani 1 1 d .
C47 C 0.7887(4) 0.97908(19) 0.8394(3) 0.0276(8) Uani 1 1 d .
H145 H 0.7837 0.9318 0.8635 0.033 Uiso 1 1 calc R
C48 C 1.2405(5) 1.1428(2) 0.3805(3) 0.0392(9) Uani 1 1 d .
H146 H 1.3167 1.1172 0.3508 0.047 Uiso 1 1 calc R
C49 C 1.7052(4) 1.62551(17) 0.8111(2) 0.0230(7) Uani 1 1 d .
C50 C 1.4381(4) 1.4298(2) 0.9361(3) 0.0303(8) Uani 1 1 d .
H147 H 1.4813 1.3842 0.9412 0.036 Uiso 1 1 calc R
C51 C 1.9299(5) 1.5359(2) 1.0196(3) 0.0374(9) Uani 1 1 d .
H148 H 1.9860 1.5483 1.0785 0.045 Uiso 1 1 calc R
C52 C 0.6335(4) 0.67003(18) 1.2593(2) 0.0254(7) Uani 1 1 d .
C53 C 0.1985(4) 0.88413(18) 0.8001(2) 0.0244(7) Uani 1 1 d .
C54 C 1.7756(4) 1.56991(18) 0.8774(2) 0.0246(7) Uani 1 1 d .
C55 C 0.0291(4) 0.92979(19) 0.6610(3) 0.0283(7) Uani 1 1 d .
H149 H -0.0136 0.8840 0.6557 0.034 Uiso 1 1 calc R
C56 C 1.3276(4) 1.44217(18) 0.8641(2) 0.0232(7) Uani 1 1 d .
C57 C 1.7659(4) 1.49891(19) 0.8469(3) 0.0262(8) Uani 1 1 d .
C58 C 1.0853(4) 0.7052(2) 1.5287(3) 0.0349(9) Uani 1 1 d .
H150 H 1.0014 0.6808 1.5500 0.042 Uiso 1 1 calc R
C59 C 1.1821(4) 1.40907(18) 0.7014(2) 0.0260(7) Uani 1 1 d .
C60 C 1.1695(4) 1.33200(18) 0.8533(3) 0.0292(8) Uani 1 1 d .
H214 H 1.2009 1.3279 0.9251 0.035 Uiso 1 1 calc R
H215 H 1.0663 1.3471 0.8485 0.035 Uiso 1 1 calc R
C61 C 0.9867(4) 1.17691(18) 0.3798(2) 0.0255(7) Uani 1 1 d .
C62 C 1.4860(5) 1.4834(2) 1.0009(3) 0.0338(9) Uani 1 1 d .
H151 H 1.5640 1.4749 1.0484 0.041 Uiso 1 1 calc R
C63 C 1.2212(5) 0.6783(2) 1.5522(3) 0.0378(9) Uani 1 1 d .
H152 H 1.2304 0.6360 1.5905 0.045 Uiso 1 1 calc R
C64 C 0.6255(4) 0.9473(2) 0.6928(3) 0.0331(8) Uani 1 1 d .
H153 H 0.6300 0.8991 0.7128 0.040 Uiso 1 1 calc R
C65 C 0.1915(5) 1.4104(2) 1.3778(3) 0.0437(10) Uani 1 1 d .
H229 H 0.1158 1.3988 1.4261 0.052 Uiso 1 1 calc R
H230 H 0.2662 1.4410 1.4116 0.052 Uiso 1 1 calc R
C66 C 0.4804(4) 0.67683(18) 1.2176(2) 0.0256(7) Uani 1 1 d .
C67 C -0.0194(5) 0.9833(2) 0.5966(3) 0.0351(9) Uani 1 1 d .
H154 H -0.0980 0.9749 0.5496 0.042 Uiso 1 1 calc R
C68 C 1.2083(4) 0.8438(2) 1.2601(2) 0.0301(8) Uani 1 1 d .
H226 H 1.2766 0.8033 1.2577 0.036 Uiso 1 1 calc R
H227 H 1.1170 0.8315 1.2221 0.036 Uiso 1 1 calc R
C69 C 0.6940(5) 0.5927(2) 1.2505(3) 0.0337(8) Uani 1 1 d .
H220 H 0.6149 0.5591 1.2316 0.040 Uiso 1 1 calc R
H221 H 0.7699 0.5903 1.1998 0.040 Uiso 1 1 calc R
C70 C 0.8892(4) 1.09880(18) 0.8545(2) 0.0257(7) Uani 1 1 d .
C71 C 1.7561(5) 1.7347(2) 0.7268(3) 0.0314(8) Uani 1 1 d .
C72 C 1.8157(4) 1.65966(19) 0.7397(3) 0.0258(7) Uani 1 1 d .
C73 C 0.7728(5) 1.0929(2) 0.3467(3) 0.0333(8) Uani 1 1 d .
H222 H 0.8515 1.0590 0.3655 0.040 Uiso 1 1 calc R
H223 H 0.6968 1.0903 0.3973 0.040 Uiso 1 1 calc R
C74 C 1.1581(4) 1.22259(18) 0.5058(3) 0.0289(8) Uani 1 1 d .
H155 H 1.1786 1.2515 0.5631 0.035 Uiso 1 1 calc R
C75 C 0.7096(7) 1.0773(3) 0.2428(4) 0.0539(14) Uani 1 1 d .
C76 C 0.2047(4) 1.00910(19) 0.7384(3) 0.0261(8) Uani 1 1 d .
C77 C 0.2272(5) 0.6429(2) 1.2171(3) 0.0386(9) Uani 1 1 d .
H156 H 0.1510 0.6172 1.2468 0.046 Uiso 1 1 calc R
C78 C 0.3545(4) 0.9792(2) 0.8890(2) 0.0280(8) Uani 1 1 d .
C79 C 1.1778(4) 0.86474(19) 1.3715(3) 0.0236(7) Uani 1 1 d .
C80 C 0.3163(4) 1.0247(2) 0.8170(3) 0.0312(8) Uani 1 1 d .
H157 H 0.3633 1.0696 0.8163 0.037 Uiso 1 1 calc R
C81 C 1.1137(4) 1.47900(19) 0.7080(2) 0.0258(7) Uani 1 1 d .
C82 C 0.4386(4) 1.40148(19) 1.2290(3) 0.0284(8) Uani 1 1 d .
C83 C 1.3371(4) 1.27144(19) 0.7530(3) 0.0305(8) Uani 1 1 d .
C84 C 0.1258(4) 1.4461(2) 1.2857(3) 0.0349(9) Uani 1 1 d .
C85 C 1.3089(5) 1.5621(2) 0.9253(3) 0.0342(9) Uani 1 1 d .
H158 H 1.2641 1.6074 0.9224 0.041 Uiso 1 1 calc R
C86 C 0.6514(4) 1.1597(2) 0.8578(3) 0.0265(7) Uani 1 1 d .
C87 C 1.4202(5) 1.5488(2) 0.9960(3) 0.0381(9) Uani 1 1 d .
H159 H 1.4513 1.5851 1.0414 0.046 Uiso 1 1 calc R
C88 C 0.7204(4) 1.2214(2) 0.3801(3) 0.0301(8) Uani 1 1 d .
C89 C 0.2458(5) 1.1778(2) 1.0456(3) 0.0374(9) Uani 1 1 d .
C90 C 1.0172(4) 1.21994(18) 0.4643(2) 0.0248(7) Uani 1 1 d .
C91 C 1.3403(4) 0.9463(2) 1.3113(3) 0.0360(9) Uani 1 1 d .
C92 C 0.7103(4) 1.23471(19) 0.8697(3) 0.0304(8) Uani 1 1 d .
H224 H 0.6299 1.2693 0.8736 0.037 Uiso 1 1 calc R
H225 H 0.7745 1.2389 0.9309 0.037 Uiso 1 1 calc R
C93 C 0.3672(5) 0.6392(2) 1.2587(3) 0.0367(9) Uani 1 1 d .
H160 H 0.3862 0.6105 1.3163 0.044 Uiso 1 1 calc R
C94 C 0.1301(5) 0.77161(19) 0.8447(3) 0.0317(8) Uani 1 1 d .
C95 C 1.6717(4) 1.74644(19) 0.8202(3) 0.0279(8) Uani 1 1 d .
C96 C 0.3978(4) 1.2687(2) 1.1246(2) 0.0277(8) Uani 1 1 d .
C97 C 0.7468(4) 0.7209(2) 1.2172(3) 0.0303(8) Uani 1 1 d .
C98 C 0.2848(4) 0.90926(18) 0.8953(2) 0.0257(7) Uani 1 1 d .
C99 C 1.5780(4) 1.59884(18) 0.7427(2) 0.0243(7) Uani 1 1 d .
C100 C 1.2683(4) 1.38431(17) 0.7971(2) 0.0218(7) Uani 1 1 d .
C101 C 0.1370(4) 1.2738(2) 1.1329(3) 0.0304(8) Uani 1 1 d .
H161 H 0.0523 1.2968 1.1553 0.036 Uiso 1 1 calc R
C102 C 0.9246(4) 0.79765(19) 1.4498(3) 0.0294(8) Uani 1 1 d .
H162 H 0.8415 0.7723 1.4704 0.035 Uiso 1 1 calc R
C103 C 1.3305(4) 0.7739(2) 1.4643(2) 0.0310(8) Uani 1 1 d .
H163 H 1.4154 0.7969 1.4419 0.037 Uiso 1 1 calc R
C104 C 0.5453(4) 0.9663(2) 0.6077(3) 0.0387(10) Uani 1 1 d .
H164 H 0.4949 0.9309 0.5693 0.046 Uiso 1 1 calc R
C105 C 0.6103(4) 1.0882(2) 0.6337(3) 0.0312(8) Uani 1 1 d .
H228 H 0.6042 1.1363 0.6130 0.037 Uiso 1 1 calc R
C106 C 1.1502(4) 1.5247(2) 0.7798(3) 0.0293(8) Uani 1 1 d .
H165 H 1.1019 1.5691 0.7807 0.035 Uiso 1 1 calc R
C107 C 0.6919(4) 1.07017(18) 0.7198(2) 0.0254(7) Uani 1 1 d .
C108 C 0.9021(4) 1.2635(2) 0.5044(2) 0.0313(8) Uani 1 1 d .
H166 H 0.9252 1.2927 0.5609 0.038 Uiso 1 1 calc R
C109 C 1.5911(4) 1.52521(19) 0.7091(3) 0.0267(7) Uani 1 1 d .
C110 C 1.2698(4) 1.1837(2) 0.4650(3) 0.0355(9) Uani 1 1 d .
H167 H 1.3653 1.1852 0.4949 0.043 Uiso 1 1 calc R
C111 C 1.8416(4) 1.4474(2) 0.9041(3) 0.0339(9) Uani 1 1 d .
H168 H 1.8380 1.3993 0.8833 0.041 Uiso 1 1 calc R
C112 C 0.4490(4) 0.72005(18) 1.1334(2) 0.0248(7) Uani 1 1 d .
C113 C 0.0469(5) 1.0488(2) 0.6013(3) 0.0369(9) Uani 1 1 d .
H169 H 0.0165 1.0849 0.5553 0.044 Uiso 1 1 calc R
C114 C 1.9204(5) 1.4659(2) 0.9894(3) 0.0381(10) Uani 1 1 d .
H170 H 1.9691 1.4303 1.0284 0.046 Uiso 1 1 calc R
C115 C 0.8761(4) 1.02537(19) 0.8880(2) 0.0268(7) Uani 1 1 d .
C116 C 0.3088(4) 0.72234(19) 1.0921(3) 0.0292(8) Uani 1 1 d .
H171 H 0.2886 0.7510 1.0345 0.035 Uiso 1 1 calc R
C117 C 0.7944(4) 1.24619(19) 0.7767(3) 0.0284(8) Uani 1 1 d .
C118 C 0.2727(4) 1.30244(19) 1.1565(2) 0.0268(7) Uani 1 1 d .
C119 C 1.0295(4) 0.9018(2) 1.3681(3) 0.0299(8) Uani 1 1 d .
C120 C 1.0995(5) 1.1391(2) 0.3388(3) 0.0360(9) Uani 1 1 d .
H172 H 1.0801 1.1103 0.2812 0.043 Uiso 1 1 calc R
C121 C 0.7006(4) 0.7644(2) 1.1311(3) 0.0322(8) Uani 1 1 d .
C122 C 0.7668(4) 1.2645(2) 0.4660(2) 0.0323(8) Uani 1 1 d .
C123 C 0.7067(4) 0.6343(2) 1.4206(3) 0.0319(8) Uani 1 1 d .
C124 C 1.1911(5) 1.2630(2) 0.7981(3) 0.0334(9) Uani 1 1 d .
C125 C 0.7603(4) 1.1342(2) 0.1764(3) 0.0313(8) Uani 1 1 d .
C126 C 0.5418(4) 1.2976(2) 1.1472(3) 0.0294(8) Uani 1 1 d .
H173 H 0.6248 1.2727 1.1257 0.035 Uiso 1 1 calc R
C127 C 0.1973(4) 0.6839(2) 1.1325(3) 0.0353(9) Uani 1 1 d .
H174 H 0.1016 0.6856 1.1028 0.042 Uiso 1 1 calc R
C128 C 1.8571(4) 1.5883(2) 0.9636(3) 0.0324(8) Uani 1 1 d .
H175 H 1.8633 1.6364 0.9842 0.039 Uiso 1 1 calc R
C129 C 0.5643(4) 0.7636(2) 1.0926(2) 0.0316(8) Uani 1 1 d .
H176 H 0.5412 0.7927 1.0359 0.038 Uiso 1 1 calc R
C130 C 1.3442(4) 0.7122(2) 1.5206(3) 0.0361(9) Uani 1 1 d .
H177 H 1.4380 0.6934 1.5372 0.043 Uiso 1 1 calc R
C131 C 0.2750(5) 0.7632(2) 0.7988(3) 0.0347(9) Uani 1 1 d .
C132 C 1.2756(6) 0.9105(2) 1.2196(3) 0.0435(11) Uani 1 1 d .
C133 C 0.7572(7) 0.5769(3) 1.3542(3) 0.0545(13) Uani 1 1 d .
C134 C 1.1949(4) 0.80247(19) 1.4405(2) 0.0266(7) Uani 1 1 d .
C135 C 0.1570(5) 1.0624(2) 0.6722(3) 0.0362(9) Uani 1 1 d .
H178 H 0.2005 1.1081 0.6761 0.043 Uiso 1 1 calc R
C136 C 0.1224(4) 1.2125(2) 1.0775(3) 0.0347(8) Uani 1 1 d .
H179 H 0.0283 1.1940 1.0611 0.042 Uiso 1 1 calc R
H137 H 0.596(8) 1.074(4) 0.244(5) 0.10(2) Uiso 1 1 d .
H184 H 0.647(4) 1.136(2) 0.923(3) 0.032(10) Uiso 1 1 d .
H186 H 1.202(5) 0.944(2) 1.190(3) 0.034(11) Uiso 1 1 d .
H190 H 0.237(5) 1.138(2) 1.003(3) 0.047(12) Uiso 1 1 d .
H187 H 1.354(6) 0.906(3) 1.168(4) 0.064(15) Uiso 1 1 d .
H192 H 0.176(5) 1.303(2) 1.344(3) 0.038(11) Uiso 1 1 d .
H197 H 0.575(5) 1.161(2) 0.825(3) 0.031(11) Uiso 1 1 d .
H196 H 0.866(7) 0.575(3) 1.358(4) 0.082(19) Uiso 1 1 d .
H198 H 0.734(6) 1.037(3) 0.224(4) 0.056(17) Uiso 1 1 d .
H191 H 0.343(5) 1.331(2) 1.375(3) 0.028(10) Uiso 1 1 d .
H195 H 0.749(6) 0.529(3) 1.381(3) 0.057(14) Uiso 1 1 d .
H204 H 0.274(6) 0.828(3) 0.674(4) 0.063(15) Uiso 1 1 d .
H199 H 1.828(4) 1.634(2) 0.676(3) 0.031(10) Uiso 1 1 d .
H205 H 0.335(4) 0.7545(18) 0.853(3) 0.017(9) Uiso 1 1 d .
H206 H 0.258(5) 0.717(2) 0.756(3) 0.035(11) Uiso 1 1 d .
H202 H 1.206(5) 1.220(2) 0.838(3) 0.042(12) Uiso 1 1 d .
H200 H 1.679(5) 1.742(2) 0.665(3) 0.038(11) Uiso 1 1 d .
H208 H 0.398(5) 0.853(2) 0.748(3) 0.031(10) Uiso 1 1 d .
H211 H 1.900(5) 1.6601(19) 0.772(3) 0.022(9) Uiso 1 1 d .
H212 H 1.122(5) 1.253(2) 0.744(3) 0.043(12) Uiso 1 1 d .
H213 H 1.833(5) 1.768(2) 0.726(3) 0.045(12) Uiso 1 1 d .

loop_
_atom_site_aniso_label
_atom_site_aniso_U_11
_atom_site_aniso_U_22
_atom_site_aniso_U_33
_atom_site_aniso_U_23
_atom_site_aniso_U_13
_atom_site_aniso_U_12
Br1 0.0329(2) 0.0395(2) 0.0422(2) 0.01238(17) -0.00709(16) 0.00281(17)
Br2 0.0380(2) 0.0467(2) 0.03412(19) -0.00001(17) -0.00594(16) -0.01438(18)
Br3 0.0389(2) 0.0468(2) 0.03354(19) 0.00149(17) -0.00614(17) 0.01357(19)
Br4 0.0332(2) 0.0395(2) 0.0422(2) -0.01107(17) -0.00653(16) -0.00413(17)
Br5 0.02302(19) 0.0403(2) 0.0615(3) 0.00087(19) -0.00020(18) 0.00505(16)
Br6 0.02270(19) 0.0404(2) 0.0615(3) 0.00083(19) -0.00049(18) -0.00686(16)
Br7 0.0439(3) 0.0903(4) 0.0514(3) 0.0308(3) -0.0052(2) -0.0318(3)
Br8 0.0452(3) 0.0896(4) 0.0496(2) -0.0290(2) -0.0037(2) 0.0300(3)
O9 0.0283(14) 0.0292(13) 0.0323(13) -0.0041(10) 0.0023(10) -0.0052(11)
O10 0.0342(14) 0.0303(13) 0.0209(11) 0.0036(10) -0.0016(10) -0.0041(11)
O11 0.0272(13) 0.0223(12) 0.0342(12) -0.0021(10) 0.0041(10) 0.0015(10)
O12 0.0479(18) 0.0618(19) 0.0239(13) -0.0057(12) -0.0047(12) 0.0015(15)
O13 0.0285(14) 0.0281(13) 0.0325(13) 0.0033(10) 0.0014(11) 0.0048(11)
O14 0.0489(19) 0.061(2) 0.0264(13) 0.0067(13) -0.0061(12) -0.0024(15)
O15 0.0272(13) 0.0249(13) 0.0331(12) 0.0048(10) 0.0028(10) -0.0042(10)
O16 0.0325(14) 0.0220(12) 0.0256(11) 0.0030(9) 0.0035(10) -0.0029(10)
O17 0.0323(14) 0.0211(12) 0.0257(11) -0.0008(9) 0.0037(10) 0.0005(10)
O18 0.0495(19) 0.0351(16) 0.0501(16) 0.0141(13) -0.0101(14) -0.0184(14)
O19 0.0524(18) 0.0313(14) 0.0295(13) -0.0052(11) -0.0050(12) 0.0018(13)
O20 0.0484(18) 0.0289(14) 0.0307(13) 0.0073(11) -0.0063(12) -0.0033(12)
O21 0.0371(15) 0.0304(13) 0.0189(11) -0.0034(10) -0.0019(10) 0.0038(11)
O22 0.0509(19) 0.0325(15) 0.0507(16) -0.0122(13) -0.0085(14) 0.0156(14)
O23 0.0317(15) 0.0342(15) 0.0417(14) 0.0040(11) -0.0055(11) -0.0079(12)
O24 0.0329(15) 0.0330(14) 0.0374(13) -0.0037(11) -0.0063(11) 0.0062(12)
O25 0.0347(16) 0.0306(15) 0.076(2) -0.0090(14) 0.0088(14) -0.0064(12)
O26 0.0355(16) 0.0309(15) 0.0714(19) 0.0108(14) 0.0097(14) 0.0055(12)
O27 0.0397(18) 0.0397(17) 0.080(2) -0.0057(16) 0.0150(16) 0.0076(14)
O28 0.0336(16) 0.0589(19) 0.0453(16) -0.0067(14) -0.0085(13) 0.0083(14)
O29 0.0375(17) 0.0380(17) 0.082(2) 0.0104(16) 0.0128(16) -0.0093(14)
O30 0.0323(16) 0.0572(19) 0.0455(15) 0.0069(14) -0.0068(13) -0.0070(14)
O31 0.0467(17) 0.0246(14) 0.0420(14) 0.0044(11) -0.0032(12) -0.0053(12)
C137 0.0247(18) 0.0240(17) 0.0232(15) 0.0021(13) 0.0032(13) 0.0021(14)
C33 0.0260(18) 0.0286(19) 0.0271(16) -0.0046(14) 0.0011(14) 0.0002(15)
C34 0.0226(17) 0.0246(17) 0.0243(15) 0.0024(13) 0.0023(13) -0.0030(14)
C35 0.039(2) 0.037(2) 0.0217(16) 0.0066(15) -0.0006(16) -0.0017(18)
O33 0.0466(17) 0.0259(14) 0.0419(14) -0.0024(12) -0.0019(12) 0.0066(12)
C37 0.0288(19) 0.0244(18) 0.0270(17) -0.0023(14) 0.0056(14) -0.0003(15)
C38 0.0248(19) 0.0255(19) 0.0296(18) -0.0052(15) 0.0086(15) -0.0035(14)
C39 0.035(2) 0.0273(18) 0.0195(15) 0.0008(13) 0.0011(14) -0.0021(15)
C40 0.0207(17) 0.0290(19) 0.0361(18) -0.0023(15) 0.0009(14) 0.0032(14)
C41 0.033(2) 0.049(3) 0.0295(19) -0.0042(17) -0.0016(16) -0.0050(18)
C42 0.0246(18) 0.0201(17) 0.0240(15) 0.0026(13) 0.0025(13) -0.0004(13)
C43 0.0245(18) 0.0212(17) 0.0362(18) -0.0054(15) 0.0072(15) -0.0025(14)
C44 0.0204(17) 0.0306(19) 0.0360(18) 0.0072(15) -0.0017(14) -0.0059(14)
C45 0.031(2) 0.036(2) 0.0359(19) -0.0034(16) 0.0043(16) 0.0056(17)
C46 0.034(2) 0.0240(19) 0.0307(19) -0.0006(15) 0.0031(16) 0.0017(16)
C47 0.0259(18) 0.0225(18) 0.0347(18) 0.0059(15) 0.0074(15) -0.0004(14)
C48 0.036(2) 0.038(2) 0.044(2) 0.0020(18) 0.0046(18) 0.0118(18)
C49 0.0256(18) 0.0201(17) 0.0233(15) -0.0004(13) 0.0000(13) -0.0008(13)
C50 0.033(2) 0.0290(19) 0.0287(17) -0.0002(15) -0.0007(15) 0.0013(15)
C51 0.038(2) 0.048(3) 0.0254(18) 0.0078(17) -0.0022(16) 0.0020(19)
C52 0.0330(19) 0.0256(18) 0.0176(14) -0.0013(13) -0.0007(13) 0.0012(15)
C53 0.0221(17) 0.0252(18) 0.0262(16) 0.0008(14) 0.0045(14) 0.0000(14)
C54 0.0239(18) 0.0249(18) 0.0256(16) 0.0032(14) 0.0080(14) 0.0002(14)
C55 0.0286(19) 0.0266(18) 0.0298(17) 0.0011(14) 0.0007(14) -0.0011(15)
C56 0.0249(17) 0.0221(17) 0.0228(15) -0.0006(13) 0.0046(13) -0.0024(13)
C57 0.0226(18) 0.028(2) 0.0278(17) 0.0064(15) 0.0054(14) 0.0032(14)
C58 0.030(2) 0.038(2) 0.0372(19) 0.0078(17) 0.0055(16) -0.0018(17)
C59 0.0251(18) 0.0244(18) 0.0288(17) 0.0018(14) 0.0052(14) -0.0024(14)
C60 0.0313(19) 0.0257(18) 0.0308(17) 0.0036(14) 0.0055(15) -0.0051(15)
C61 0.0305(19) 0.0209(17) 0.0250(15) 0.0032(13) -0.0004(14) 0.0017(14)
C62 0.033(2) 0.042(2) 0.0259(17) -0.0019(16) -0.0023(15) -0.0055(18)
C63 0.044(2) 0.038(2) 0.0316(19) 0.0085(17) 0.0007(17) 0.0032(18)
C64 0.030(2) 0.0265(19) 0.043(2) -0.0065(16) 0.0104(17) -0.0041(15)
C65 0.049(3) 0.049(3) 0.034(2) -0.0081(19) 0.0094(19) -0.005(2)
C66 0.0295(19) 0.0240(17) 0.0234(15) -0.0029(13) 0.0005(14) -0.0005(14)
C67 0.036(2) 0.043(2) 0.0258(17) 0.0003(17) -0.0036(15) 0.0034(18)
C68 0.035(2) 0.032(2) 0.0233(16) -0.0053(14) 0.0012(14) 0.0011(16)
C69 0.040(2) 0.028(2) 0.0334(19) -0.0023(15) -0.0007(17) 0.0065(16)
C70 0.0243(17) 0.0270(18) 0.0260(16) 0.0002(14) 0.0025(14) 0.0012(14)
C71 0.036(2) 0.0270(19) 0.0318(18) 0.0055(15) 0.0029(16) -0.0017(16)
C72 0.0242(19) 0.0274(19) 0.0261(17) 0.0032(15) 0.0033(15) -0.0003(14)
C73 0.039(2) 0.029(2) 0.0319(18) 0.0074(15) 0.0029(16) -0.0104(16)
C74 0.036(2) 0.0222(18) 0.0284(17) 0.0020(14) -0.0044(15) -0.0031(15)
C75 0.067(4) 0.048(3) 0.046(3) -0.001(2) -0.007(2) -0.028(3)
C76 0.0267(19) 0.0263(19) 0.0257(17) 0.0021(14) 0.0066(14) -0.0026(15)
C77 0.035(2) 0.035(2) 0.046(2) 0.0027(18) 0.0029(18) -0.0090(17)
C78 0.0259(18) 0.032(2) 0.0265(17) -0.0064(15) 0.0033(14) -0.0053(15)
C79 0.0224(17) 0.0230(17) 0.0253(15) 0.0005(13) 0.0020(13) 0.0017(13)
C80 0.0277(19) 0.030(2) 0.0360(19) 0.0014(16) 0.0060(15) -0.0093(15)
C81 0.0239(17) 0.0300(19) 0.0237(16) 0.0062(14) 0.0041(13) 0.0058(14)
C82 0.0247(19) 0.0256(19) 0.0348(18) 0.0009(15) 0.0014(15) -0.0044(14)
C83 0.039(2) 0.0230(18) 0.0289(17) 0.0004(14) -0.0092(16) 0.0064(16)
C84 0.0244(19) 0.031(2) 0.050(2) -0.0023(17) 0.0078(17) -0.0040(16)
C85 0.042(2) 0.0265(19) 0.0345(19) -0.0034(16) 0.0012(17) 0.0004(17)
C86 0.0235(19) 0.0296(19) 0.0265(18) -0.0004(15) 0.0017(15) 0.0009(15)
C87 0.052(3) 0.031(2) 0.0308(19) -0.0089(16) -0.0036(18) -0.0047(19)
C88 0.0276(19) 0.035(2) 0.0280(17) 0.0024(15) -0.0021(15) 0.0002(15)
C89 0.043(2) 0.037(2) 0.0322(19) -0.0062(17) -0.0020(17) -0.0059(18)
C90 0.0278(18) 0.0246(18) 0.0219(15) 0.0055(13) 0.0016(14) 0.0014(14)
C91 0.0228(19) 0.034(2) 0.052(2) 0.0086(18) 0.0092(17) 0.0018(16)
C92 0.036(2) 0.0253(18) 0.0295(17) -0.0042(15) 0.0015(15) 0.0027(15)
C93 0.040(2) 0.033(2) 0.0371(19) 0.0059(16) 0.0002(17) -0.0040(17)
C94 0.040(2) 0.0252(19) 0.0290(17) 0.0019(15) -0.0102(16) -0.0056(16)
C95 0.0296(19) 0.0249(19) 0.0286(17) 0.0002(15) -0.0071(15) 0.0015(15)
C96 0.0261(19) 0.0322(19) 0.0250(16) 0.0006(14) 0.0026(14) 0.0004(15)
C97 0.030(2) 0.033(2) 0.0276(17) -0.0023(15) -0.0003(15) -0.0027(16)
C98 0.0241(18) 0.0258(18) 0.0273(16) -0.0025(14) 0.0020(14) 0.0019(14)
C99 0.0227(17) 0.0258(18) 0.0247(15) 0.0043(13) 0.0037(13) 0.0008(14)
C100 0.0193(17) 0.0223(17) 0.0242(15) -0.0017(13) 0.0046(13) -0.0015(13)
C101 0.0232(18) 0.040(2) 0.0282(17) 0.0064(15) 0.0036(14) -0.0018(16)
C102 0.0231(18) 0.033(2) 0.0330(18) -0.0020(15) 0.0066(15) -0.0058(15)
C103 0.0281(19) 0.040(2) 0.0246(16) 0.0020(15) 0.0029(14) 0.0004(16)
C104 0.031(2) 0.047(3) 0.039(2) -0.0156(19) 0.0060(17) -0.0142(18)
C105 0.033(2) 0.0284(19) 0.0320(18) -0.0040(15) 0.0022(15) 0.0013(15)
C106 0.031(2) 0.0270(19) 0.0304(18) 0.0011(15) 0.0051(15) 0.0088(15)
C107 0.0267(18) 0.0253(18) 0.0247(16) -0.0021(14) 0.0078(14) -0.0010(14)
C108 0.036(2) 0.033(2) 0.0245(16) -0.0046(15) -0.0015(15) 0.0034(16)
C109 0.0250(18) 0.0266(19) 0.0287(17) -0.0022(14) 0.0017(14) -0.0056(14)
C110 0.029(2) 0.034(2) 0.043(2) 0.0095(17) -0.0051(17) 0.0010(16)
C111 0.032(2) 0.0278(19) 0.042(2) 0.0076(16) 0.0083(17) 0.0043(16)
C112 0.0301(19) 0.0215(17) 0.0230(15) -0.0033(13) 0.0027(14) 0.0007(14)
C113 0.050(3) 0.028(2) 0.0323(19) 0.0076(16) -0.0007(18) 0.0069(18)
C114 0.035(2) 0.042(2) 0.038(2) 0.0192(18) 0.0035(17) 0.0122(18)
C115 0.0219(17) 0.031(2) 0.0277(17) 0.0047(15) 0.0009(14) 0.0053(14)
C116 0.035(2) 0.0251(18) 0.0266(16) -0.0014(14) -0.0060(15) 0.0007(15)
C117 0.035(2) 0.0207(18) 0.0284(17) -0.0006(14) -0.0081(15) 0.0012(15)
C118 0.0285(19) 0.0280(18) 0.0239(16) 0.0067(13) 0.0017(14) -0.0032(14)
C119 0.028(2) 0.0269(19) 0.0351(18) 0.0004(15) 0.0039(15) 0.0016(15)
C120 0.040(2) 0.032(2) 0.0354(19) -0.0061(16) 0.0012(17) 0.0067(17)
C121 0.036(2) 0.035(2) 0.0259(16) 0.0041(15) 0.0063(15) -0.0069(16)
C122 0.036(2) 0.038(2) 0.0236(16) -0.0017(15) 0.0059(15) 0.0082(17)
C123 0.0251(19) 0.042(2) 0.0289(18) 0.0047(16) -0.0001(14) -0.0015(16)
C124 0.042(2) 0.022(2) 0.0356(19) 0.0023(16) -0.0017(18) -0.0071(16)
C125 0.0254(19) 0.039(2) 0.0294(18) -0.0064(15) -0.0025(14) 0.0023(16)
C126 0.0228(18) 0.034(2) 0.0316(17) 0.0055(15) 0.0043(14) 0.0063(15)
C127 0.029(2) 0.028(2) 0.048(2) -0.0064(17) -0.0051(17) -0.0022(16)
C128 0.034(2) 0.031(2) 0.0323(18) 0.0032(15) -0.0001(15) -0.0003(16)
C129 0.036(2) 0.037(2) 0.0221(16) 0.0016(15) 0.0015(15) -0.0062(16)
C130 0.031(2) 0.047(2) 0.0308(18) 0.0034(17) -0.0052(16) 0.0115(18)
C131 0.044(2) 0.025(2) 0.0355(19) -0.0002(16) -0.0021(19) 0.0079(17)
C132 0.054(3) 0.046(3) 0.031(2) 0.0072(19) 0.010(2) 0.001(2)
C133 0.069(4) 0.049(3) 0.045(2) 0.006(2) -0.008(2) 0.030(3)
C134 0.0281(18) 0.0262(18) 0.0257(16) -0.0025(14) 0.0023(14) 0.0028(14)
C135 0.044(2) 0.026(2) 0.038(2) 0.0085(16) 0.0014(18) -0.0005(17)
C136 0.032(2) 0.041(2) 0.0313(18) -0.0029(16) 0.0008(15) -0.0112(17)

loop_
_atom_type_symbol
_atom_type_description
_atom_type_scat_dispersion_real
_atom_type_scat_dispersion_imag
_atom_type_scat_source
C C 0.0033 0.0016 'International Tables Vol C Tables 4.2.6.8 and 6.1.1.4'
H H 0.0000 0.0000 'International Tables Vol C Tables 4.2.6.8 and 6.1.1.4'
O O 0.0106 0.0060 'International Tables Vol C Tables 4.2.6.8 and 6.1.1.4'
Br Br -0.2901 2.4595 'International Tables Vol C Tables 4.2.6.8 and 6.1.1.4'

loop_
_geom_angle_atom_site_label_1
_geom_angle_atom_site_label_2
_geom_angle_atom_site_label_3
_geom_angle
C91 O9 C79 111.3(3)
C125 O10 C39 112.6(3)
C83 O11 C100 109.5(3)
C84 O13 C34 111.2(3)
C94 O15 C53 109.4(3)
C117 O16 C42 110.4(2)
C95 O17 C49 110.4(2)
C123 O21 C52 112.0(3)
C55 C137 C76 119.7(3)
C55 C137 C53 121.5(3)
C76 C137 C53 118.6(3)
C134 C33 C58 118.1(3)
C134 C33 C102 121.1(3)
C58 C33 C102 120.7(3)
O13 C34 C118 110.1(3)
O13 C34 C82 108.5(3)
C118 C34 C82 115.5(3)
O13 C34 C35 104.2(3)
C118 C34 C35 111.6(3)
C82 C34 C35 106.3(3)
C65 C35 C34 102.5(3)
C65 C35 H192 104(2)
C34 C35 H192 114(2)
C65 C35 H191 112(2)
C34 C35 H191 114(2)
H192 C35 H191 110(3)
C85 C37 C56 119.7(3)
C85 C37 C106 120.3(3)
C56 C37 C106 119.9(3)
C107 C38 C64 119.0(3)
C107 C38 C47 120.6(3)
C64 C38 C47 120.4(3)
O10 C39 C61 108.6(3)
O10 C39 C88 105.3(3)
C61 C39 C88 117.0(3)
O10 C39 C73 104.3(3)
C61 C39 C73 112.7(3)
C88 C39 C73 107.9(3)
C102 C40 C119 122.1(3)
C102 C40 Br5 121.7(3)
C119 C40 Br5 116.1(3)
C104 C41 C105 120.0(4)
C104 C41 H142 120.0
C105 C41 H142 120.0
O16 C42 C107 110.8(2)
O16 C42 C70 108.1(3)
C107 C42 C70 114.9(3)
O16 C42 C86 104.3(3)
C107 C42 C86 112.2(3)
C70 C42 C86 105.9(3)
C109 C43 C57 121.7(3)
C109 C43 H143 119.2
C57 C43 H143 119.2
C126 C44 C82 122.2(3)
C126 C44 Br6 121.1(3)
C82 C44 Br6 116.6(3)
C89 C45 C96 120.1(4)
C89 C45 H144 119.9
C96 C45 H144 119.9
C131 C46 C53 102.3(3)
C131 C46 H204 112(3)
C53 C46 H204 114(3)
C131 C46 H208 118(2)
C53 C46 H208 106(2)
H204 C46 H208 105(4)
C115 C47 C38 121.8(3)
C115 C47 H145 119.1
C38 C47 H145 119.1
C110 C48 C120 120.1(4)
C110 C48 H146 120.0
C120 C48 H146 120.0
O17 C49 C54 111.1(3)
O17 C49 C99 108.2(3)
C54 C49 C99 114.8(3)
O17 C49 C72 104.5(3)
C54 C49 C72 111.8(3)
C99 C49 C72 105.8(3)
C56 C50 C62 120.7(4)
C56 C50 H147 119.6
C62 C50 H147 119.6
C114 C51 C128 120.0(4)
C114 C51 H148 120.0
C128 C51 H148 120.0
O21 C52 C66 108.4(3)
O21 C52 C97 105.6(3)
C66 C52 C97 116.7(3)
O21 C52 C69 104.9(3)
C66 C52 C69 112.6(3)
C97 C52 C69 107.8(3)
O15 C53 C137 110.1(3)
O15 C53 C98 107.2(3)
C137 C53 C98 115.3(3)
O15 C53 C46 104.0(3)
C137 C53 C46 112.4(3)
C98 C53 C46 107.2(3)
C128 C54 C57 120.2(3)
C128 C54 C49 121.1(3)
C57 C54 C49 118.6(3)
C137 C55 C67 120.6(4)
C137 C55 H149 119.7
C67 C55 H149 119.7
C50 C56 C37 119.1(3)
C50 C56 C100 121.8(3)
C37 C56 C100 119.0(3)
C54 C57 C111 118.9(3)
C54 C57 C43 120.6(3)
C111 C57 C43 120.5(3)
C63 C58 C33 120.9(4)
C63 C58 H150 119.6
C33 C58 H150 119.6
O19 C59 C81 124.5(3)
O19 C59 C100 119.9(3)
C81 C59 C100 115.5(3)
C124 C60 C100 102.9(3)
C124 C60 H214 111.2
C100 C60 H214 111.2
C124 C60 H215 111.2
C100 C60 H215 111.2
H214 C60 H215 109.1
C120 C61 C90 118.9(4)
C120 C61 C39 121.1(3)
C90 C61 C39 120.0(3)
C87 C62 C50 119.7(4)
C87 C62 H151 120.1
C50 C62 H151 120.1
C58 C63 C130 120.5(4)
C58 C63 H152 119.7
C130 C63 H152 119.7
C104 C64 C38 120.2(4)
C104 C64 H153 119.9
C38 C64 H153 119.9
C84 C65 C35 103.8(3)
C84 C65 H229 111.0
C35 C65 H229 111.0
C84 C65 H230 111.0
C35 C65 H230 111.0
H229 C65 H230 109.0
C93 C66 C112 118.4(4)
C93 C66 C52 121.1(3)
C112 C66 C52 120.4(3)
C113 C67 C55 119.7(4)
C113 C67 H154 120.2
C55 C67 H154 120.2
C132 C68 C79 102.5(3)
C132 C68 H226 111.3
C79 C68 H226 111.3
C132 C68 H227 111.3
C79 C68 H227 111.3
H226 C68 H227 109.2
C133 C69 C52 104.0(3)
C133 C69 H220 111.0
C52 C69 H220 111.0
C133 C69 H221 111.0
C52 C69 H221 111.0
H220 C69 H221 109.0
O23 C70 C115 124.1(3)
O23 C70 C42 120.9(3)
C115 C70 C42 114.8(3)
C95 C71 C72 103.9(3)
C95 C71 H200 106(2)
C72 C71 H200 115(2)
C95 C71 H213 109(3)
C72 C71 H213 111(3)
H200 C71 H213 112(3)
C71 C72 C49 102.2(3)
C71 C72 H199 114(2)
C49 C72 H199 115(2)
C71 C72 H211 111(2)
C49 C72 H211 107(2)
H199 C72 H211 107(3)
C75 C73 C39 104.0(3)
C75 C73 H222 111.0
C39 C73 H222 111.0
C75 C73 H223 111.0
C39 C73 H223 111.0
H222 C73 H223 109.0
C90 C74 C110 121.1(3)
C90 C74 H155 119.4
C110 C74 H155 119.4
C125 C75 C73 106.7(4)
C125 C75 H137 113(4)
C73 C75 H137 110(3)
C125 C75 H198 113(4)
C73 C75 H198 111(4)
H137 C75 H198 103(5)
C137 C76 C135 119.4(3)
C137 C76 C80 120.6(3)
C135 C76 C80 119.9(3)
C93 C77 C127 120.4(4)
C93 C77 H156 119.8
C127 C77 H156 119.8
C80 C78 C98 121.4(3)
C80 C78 Br2 122.6(3)
C98 C78 Br2 115.6(2)
O9 C79 C134 110.1(3)
O9 C79 C119 108.1(3)
C134 C79 C119 116.8(3)
O9 C79 C68 103.5(3)
C134 C79 C68 111.2(3)
C119 C79 C68 106.2(3)
C78 C80 C76 122.9(3)
C78 C80 H157 118.5
C76 C80 H157 118.5
C106 C81 C59 122.2(3)
C106 C81 Br3 121.9(3)
C59 C81 Br3 115.6(3)
O25 C82 C44 124.5(4)
O25 C82 C34 119.1(3)
C44 C82 C34 116.3(3)
O22 C83 O11 120.1(4)
O22 C83 C124 129.5(4)
O11 C83 C124 110.4(3)
O27 C84 O13 120.4(4)
O27 C84 C65 129.5(4)
O13 C84 C65 110.1(3)
C87 C85 C37 120.3(4)
C87 C85 H158 119.9
C37 C85 H158 119.9
C92 C86 C42 102.4(3)
C92 C86 H184 111(2)
C42 C86 H184 114(2)
C92 C86 H197 109(3)
C42 C86 H197 105(3)
H184 C86 H197 115(4)
C62 C87 C85 120.4(4)
C62 C87 H159 119.8
C85 C87 H159 119.8
O28 C88 C122 124.1(4)
O28 C88 C39 119.0(3)
C122 C88 C39 116.9(3)
C45 C89 C136 120.1(4)
C45 C89 H190 119(3)
C136 C89 H190 121(3)
C74 C90 C61 119.5(3)
C74 C90 C108 120.9(3)
C61 C90 C108 119.6(3)
O29 C91 O9 120.0(4)
O29 C91 C132 129.6(4)
O9 C91 C132 110.4(3)
C117 C92 C86 103.9(3)
C117 C92 H224 111.0
C86 C92 H224 111.0
C117 C92 H225 111.0
C86 C92 H225 111.0
H224 C92 H225 109.0
C77 C93 C66 121.1(4)
C77 C93 H160 119.5
C66 C93 H160 119.5
O18 C94 O15 120.3(4)
O18 C94 C131 129.4(4)
O15 C94 C131 110.3(3)
O33 C95 O17 120.6(3)
O33 C95 C71 129.1(3)
O17 C95 C71 110.3(3)
C118 C96 C45 118.9(3)
C118 C96 C126 121.3(3)
C45 C96 C126 119.8(3)
O30 C97 C121 123.9(3)
O30 C97 C52 118.9(3)
C121 C97 C52 117.2(3)
O20 C98 C78 123.9(3)
O20 C98 C53 119.9(3)
C78 C98 C53 116.1(3)
O24 C99 C109 124.2(3)
O24 C99 C49 120.8(3)
C109 C99 C49 114.9(3)
O11 C100 C56 110.0(3)
O11 C100 C59 107.0(3)
C56 C100 C59 115.6(3)
O11 C100 C60 103.5(3)
C56 C100 C60 112.5(3)
C59 C100 C60 107.4(3)
C136 C101 C118 121.2(4)
C136 C101 H161 119.4
C118 C101 H161 119.4
C40 C102 C33 122.2(3)
C40 C102 H162 118.9
C33 C102 H162 118.9
C134 C103 C130 120.9(4)
C134 C103 H163 119.5
C130 C103 H163 119.5
C41 C104 C64 120.8(4)
C41 C104 H164 119.6
C64 C104 H164 119.6
C107 C105 C41 120.1(4)
C107 C105 H228 120.0
C41 C105 H228 120.0
C81 C106 C37 122.7(3)
C81 C106 H165 118.7
C37 C106 H165 118.7
C105 C107 C38 119.9(3)
C105 C107 C42 121.5(3)
C38 C107 C42 118.4(3)
C122 C108 C90 123.4(3)
C122 C108 H166 118.3
C90 C108 H166 118.3
C43 C109 C99 121.9(3)
C43 C109 Br4 121.9(3)
C99 C109 Br4 116.1(3)
C48 C110 C74 119.4(4)
C48 C110 H167 120.3
C74 C110 H167 120.3
C114 C111 C57 120.5(4)
C114 C111 H168 119.7
C57 C111 H168 119.7
C116 C112 C66 119.6(3)
C116 C112 C129 120.8(3)
C66 C112 C129 119.5(3)
C67 C113 C135 120.5(3)
C67 C113 H169 119.8
C135 C113 H169 119.8
C111 C114 C51 120.6(4)
C111 C114 H170 119.7
C51 C114 H170 119.7
C47 C115 C70 121.8(3)
C47 C115 Br1 121.9(3)
C70 C115 Br1 116.3(3)
C127 C116 C112 121.5(3)
C127 C116 H171 119.2
C112 C116 H171 119.2
O31 C117 O16 120.9(3)
O31 C117 C92 128.5(3)
O16 C117 C92 110.7(3)
C101 C118 C96 119.8(3)
C101 C118 C34 120.8(3)
C96 C118 C34 119.0(3)
O26 C119 C40 124.0(4)
O26 C119 C79 120.2(3)
C40 C119 C79 115.6(3)
C61 C120 C48 121.0(4)
C61 C120 H172 119.5
C48 C120 H172 119.5
C129 C121 C97 122.4(3)
C129 C121 Br7 121.2(3)
C97 C121 Br7 116.4(3)
C108 C122 C88 122.5(3)
C108 C122 Br8 121.2(3)
C88 C122 Br8 116.3(3)
O14 C123 O21 119.8(4)
O14 C123 C133 129.2(4)
O21 C123 C133 110.9(3)
C83 C124 C60 103.9(3)
C83 C124 H202 101(3)
C60 C124 H202 118(2)
C83 C124 H212 108(3)
C60 C124 H212 116(3)
H202 C124 H212 109(4)
O12 C125 O10 119.6(4)
O12 C125 C75 129.8(4)
O10 C125 C75 110.5(3)
C44 C126 C96 121.7(3)
C44 C126 H173 119.2
C96 C126 H173 119.2
C116 C127 C77 118.9(4)
C116 C127 H174 120.6
C77 C127 H174 120.6
C54 C128 C51 119.8(4)
C54 C128 H175 120.1
C51 C128 H175 120.1
C121 C129 C112 123.1(3)
C121 C129 H176 118.4
C112 C129 H176 118.4
C63 C130 C103 119.7(4)
C63 C130 H177 120.2
C103 C130 H177 120.2
C94 C131 C46 104.4(3)
C94 C131 H205 103(2)
C46 C131 H205 117(2)
C94 C131 H206 101(2)
C46 C131 H206 118(2)
H205 C131 H206 111(3)
C91 C132 C68 103.9(3)
C91 C132 H186 106(2)
C68 C132 H186 113(3)
C91 C132 H187 108(3)
C68 C132 H187 119(3)
H186 C132 H187 106(4)
C123 C133 C69 106.3(3)
C123 C133 H196 110(3)
C69 C133 H196 113(3)
C123 C133 H195 115(3)
C69 C133 H195 119(3)
H196 C133 H195 92(4)
C103 C134 C33 119.9(3)
C103 C134 C79 121.3(3)
C33 C134 C79 118.5(3)
C113 C135 C76 120.1(4)
C113 C135 H178 120.0
C76 C135 H178 120.0
C101 C136 C89 119.8(4)
C101 C136 H179 120.1
C89 C136 H179 120.1

loop_
_geom_bond_atom_site_label_1
_geom_bond_atom_site_label_2
_geom_bond_distance
Br1 C115 1.892(3)
Br2 C78 1.884(3)
Br3 C81 1.889(3)
Br4 C109 1.890(3)
Br5 C40 1.893(4)
Br6 C44 1.893(4)
Br7 C121 1.887(4)
Br8 C122 1.893(4)
O9 C91 1.355(4)
O9 C79 1.439(4)
O10 C125 1.347(4)
O10 C39 1.458(4)
O11 C83 1.375(4)
O11 C100 1.449(4)
O12 C125 1.197(4)
O13 C84 1.356(5)
O13 C34 1.438(4)
O14 C123 1.205(4)
O15 C94 1.373(4)
O15 C53 1.443(4)
O16 C117 1.362(4)
O16 C42 1.445(4)
O17 C95 1.366(4)
O17 C49 1.444(4)
O18 C94 1.198(5)
O19 C59 1.189(4)
O20 C98 1.205(4)
O21 C123 1.343(4)
O21 C52 1.457(4)
O22 C83 1.196(5)
O23 C70 1.208(4)
O24 C99 1.211(4)
O25 C82 1.212(4)
O26 C119 1.204(4)
O27 C84 1.202(5)
O28 C88 1.214(5)
O29 C91 1.203(5)
O30 C97 1.217(5)
O31 C117 1.197(4)
C137 C55 1.381(5)
C137 C76 1.397(5)
C137 C53 1.510(5)
C33 C134 1.406(5)
C33 C58 1.412(5)
C33 C102 1.455(5)
C34 C118 1.504(5)
C34 C82 1.539(5)
C34 C35 1.557(5)
C35 C65 1.515(6)
C35 H192 1.09(4)
C35 H191 0.94(4)
O33 C95 1.195(4)
C37 C85 1.387(5)
C37 C56 1.406(5)
C37 C106 1.471(5)
C38 C107 1.403(5)
C38 C64 1.408(5)
C38 C47 1.457(5)
C39 C61 1.491(5)
C39 C88 1.544(5)
C39 C73 1.570(5)
C40 C102 1.331(5)
C40 C119 1.479(5)
C41 C104 1.373(6)
C41 C105 1.398(5)
C41 H142 0.9500
C42 C107 1.494(5)
C42 C70 1.539(5)
C42 C86 1.559(5)
C43 C109 1.335(5)
C43 C57 1.459(5)
C43 H143 0.9500
C44 C126 1.343(5)
C44 C82 1.458(5)
C45 C89 1.381(6)
C45 C96 1.417(5)
C45 H144 0.9500
C46 C131 1.515(5)
C46 C53 1.555(5)
C46 H204 0.95(5)
C46 H208 1.00(4)
C47 C115 1.336(5)
C47 H145 0.9500
C48 C110 1.381(6)
C48 C120 1.390(6)
C48 H146 0.9500
C49 C54 1.501(5)
C49 C99 1.537(5)
C49 C72 1.556(5)
C50 C56 1.388(5)
C50 C62 1.390(5)
C50 H147 0.9500
C51 C114 1.384(6)
C51 C128 1.394(5)
C51 H148 0.9500
C52 C66 1.498(5)
C52 C97 1.538(5)
C52 C69 1.568(5)
C53 C98 1.542(5)
C54 C128 1.389(5)
C54 C57 1.402(5)
C55 C67 1.387(5)
C55 H149 0.9500
C56 C100 1.498(5)
C57 C111 1.403(5)
C58 C63 1.373(6)
C58 H150 0.9500
C59 C81 1.467(5)
C59 C100 1.546(5)
C60 C124 1.513(5)
C60 C100 1.551(5)
C60 H214 0.9900
C60 H215 0.9900
C61 C120 1.389(5)
C61 C90 1.406(5)
C62 C87 1.377(6)
C62 H151 0.9500
C63 C130 1.378(6)
C63 H152 0.9500
C64 C104 1.374(6)
C64 H153 0.9500
C65 C84 1.504(6)
C65 H229 0.9900
C65 H230 0.9900
C66 C93 1.388(5)
C66 C112 1.407(5)
C67 C113 1.378(6)
C67 H154 0.9500
C68 C132 1.511(6)
C68 C79 1.569(5)
C68 H226 0.9900
C68 H227 0.9900
C69 C133 1.505(5)
C69 H220 0.9900
C69 H221 0.9900
C70 C115 1.463(5)
C71 C95 1.506(5)
C71 C72 1.526(5)
C71 H200 1.08(4)
C71 H213 0.95(5)
C72 H199 0.99(4)
C72 H211 0.87(4)
C73 C75 1.507(6)
C73 H222 0.9900
C73 H223 0.9900
C74 C90 1.388(5)
C74 C110 1.390(6)
C74 H155 0.9500
C75 C125 1.476(6)
C75 H137 1.05(8)
C75 H198 0.84(5)
C76 C135 1.397(5)
C76 C80 1.464(5)
C77 C93 1.381(6)
C77 C127 1.385(6)
C77 H156 0.9500
C78 C80 1.325(5)
C78 C98 1.470(5)
C79 C134 1.496(5)
C79 C119 1.532(5)
C80 H157 0.9500
C81 C106 1.321(5)
C83 C124 1.499(6)
C85 C87 1.384(6)
C85 H158 0.9500
C86 C92 1.521(5)
C86 H184 0.97(4)
C86 H197 0.81(4)
C87 H159 0.9500
C88 C122 1.453(5)
C89 C136 1.391(6)
C89 H190 0.94(5)
C90 C108 1.459(5)
C91 C132 1.497(6)
C92 C117 1.499(5)
C92 H224 0.9900
C92 H225 0.9900
C93 H160 0.9500
C94 C131 1.495(6)
C96 C118 1.396(5)
C96 C126 1.451(5)
C97 C121 1.459(5)
C99 C109 1.467(5)
C101 C136 1.375(5)
C101 C118 1.383(5)
C101 H161 0.9500
C102 H162 0.9500
C103 C134 1.383(5)
C103 C130 1.388(5)
C103 H163 0.9500
C104 H164 0.9500
C105 C107 1.386(5)
C105 H228 0.9500
C106 H165 0.9500
C108 C122 1.325(5)
C108 H166 0.9500
C110 H167 0.9500
C111 C114 1.368(6)
C111 H168 0.9500
C112 C116 1.381(5)
C112 C129 1.461(5)
C113 C135 1.380(6)
C113 H169 0.9500
C114 H170 0.9500
C116 C127 1.380(5)
C116 H171 0.9500
C120 H172 0.9500
C121 C129 1.334(5)
C123 C133 1.485(6)
C124 H202 0.97(4)
C124 H212 0.96(5)
C126 H173 0.9500
C127 H174 0.9500
C128 H175 0.9500
C129 H176 0.9500
C130 H177 0.9500
C131 H205 0.90(4)
C131 H206 1.05(4)
C132 H186 0.99(4)
C132 H187 1.01(5)
C133 H196 1.00(7)
C133 H195 0.97(5)
C135 H178 0.9500
C136 H179 0.9500

loop_
_geom_torsion_atom_site_label_1
_geom_torsion_atom_site_label_2
_geom_torsion_atom_site_label_3
_geom_torsion_atom_site_label_4
_geom_torsion
C84 O13 C34 C118 140.5(3)
C84 O13 C34 C82 -92.2(3)
C84 O13 C34 C35 20.7(4)
O13 C34 C35 C65 -28.2(4)
C118 C34 C35 C65 -146.9(3)
C82 C34 C35 C65 86.3(4)
C125 O10 C39 C61 131.0(3)
C125 O10 C39 C88 -102.9(3)
C125 O10 C39 C73 10.6(4)
C117 O16 C42 C107 143.4(3)
C117 O16 C42 C70 -90.0(3)
C117 O16 C42 C86 22.4(4)
C107 C38 C47 C115 -7.8(5)
C64 C38 C47 C115 171.3(3)
C95 O17 C49 C54 143.7(3)
C95 O17 C49 C99 -89.5(3)
C95 O17 C49 C72 23.0(3)
C123 O21 C52 C66 131.3(3)
C123 O21 C52 C97 -103.0(3)
C123 O21 C52 C69 10.8(4)
C94 O15 C53 C137 147.7(3)
C94 O15 C53 C98 -86.3(3)
C94 O15 C53 C46 27.1(3)
C55 C137 C53 O15 -41.0(4)
C76 C137 C53 O15 143.9(3)
C55 C137 C53 C98 -162.4(3)
C76 C137 C53 C98 22.6(4)
C55 C137 C53 C46 74.4(4)
C76 C137 C53 C46 -100.6(4)
C131 C46 C53 O15 -30.5(4)
C131 C46 C53 C137 -149.6(3)
C131 C46 C53 C98 82.8(3)
O17 C49 C54 C128 -36.1(4)
C99 C49 C54 C128 -159.2(3)
C72 C49 C54 C128 80.3(4)
O17 C49 C54 C57 148.2(3)
C99 C49 C54 C57 25.1(4)
C72 C49 C54 C57 -95.4(4)
C76 C137 C55 C67 -2.0(5)
C53 C137 C55 C67 -177.0(3)
C62 C50 C56 C37 -1.2(5)
C62 C50 C56 C100 -176.6(3)
C85 C37 C56 C50 -0.4(5)
C106 C37 C56 C50 177.2(3)
C85 C37 C56 C100 175.1(3)
C106 C37 C56 C100 -7.3(5)
C128 C54 C57 C111 -1.0(5)
C49 C54 C57 C111 174.7(3)
C128 C54 C57 C43 178.9(3)
C49 C54 C57 C43 -5.4(5)
C109 C43 C57 C54 -8.4(5)
C109 C43 C57 C111 171.5(3)
C134 C33 C58 C63 1.9(5)
C102 C33 C58 C63 -179.2(3)
O10 C39 C61 C120 -53.4(4)
C88 C39 C61 C120 -172.4(3)
C73 C39 C61 C120 61.7(4)
O10 C39 C61 C90 129.0(3)
C88 C39 C61 C90 10.1(4)
C73 C39 C61 C90 -115.9(3)
C56 C50 C62 C87 2.2(6)
C33 C58 C63 C130 -1.2(6)
C107 C38 C64 C104 0.5(5)
C47 C38 C64 C104 -178.6(3)
C34 C35 C65 C84 25.4(4)
O21 C52 C66 C93 -53.5(4)
C97 C52 C66 C93 -172.5(3)
C69 C52 C66 C93 62.0(4)
O21 C52 C66 C112 128.5(3)
C97 C52 C66 C112 9.6(5)
C69 C52 C66 C112 -115.9(3)
C137 C55 C67 C113 2.9(6)
O21 C52 C69 C133 -13.3(4)
C66 C52 C69 C133 -130.9(4)
C97 C52 C69 C133 98.8(4)
O16 C42 C70 O23 27.5(4)
C107 C42 C70 O23 151.7(3)
C86 C42 C70 O23 -83.8(4)
O16 C42 C70 C115 -156.6(3)
C107 C42 C70 C115 -32.4(4)
C86 C42 C70 C115 92.0(3)
C95 C71 C72 C49 24.7(4)
O17 C49 C72 C71 -29.1(3)
C54 C49 C72 C71 -149.4(3)
C99 C49 C72 C71 85.0(3)
O10 C39 C73 C75 -13.2(5)
C61 C39 C73 C75 -130.9(4)
C88 C39 C73 C75 98.4(4)
C39 C73 C75 C125 11.6(6)
C55 C137 C76 C135 0.9(5)
C53 C137 C76 C135 176.0(3)
C55 C137 C76 C80 176.9(3)
C53 C137 C76 C80 -7.9(5)
C91 O9 C79 C134 140.2(3)
C91 O9 C79 C119 -91.2(3)
C91 O9 C79 C68 21.2(4)
C132 C68 C79 O9 -28.5(4)
C132 C68 C79 C134 -146.7(3)
C132 C68 C79 C119 85.3(4)
C98 C78 C80 C76 -0.8(6)
Br2 C78 C80 C76 -173.9(3)
C137 C76 C80 C78 -3.9(6)
C135 C76 C80 C78 172.2(4)
O19 C59 C81 C106 -167.6(4)
C100 C59 C81 C106 15.5(5)
O19 C59 C81 Br3 7.0(5)
C100 C59 C81 Br3 -169.9(2)
C126 C44 C82 O25 -169.6(4)
Br6 C44 C82 O25 6.7(5)
C126 C44 C82 C34 15.4(5)
Br6 C44 C82 C34 -168.3(2)
O13 C34 C82 O25 37.5(4)
C118 C34 C82 O25 161.6(3)
C35 C34 C82 O25 -74.0(4)
O13 C34 C82 C44 -147.2(3)
C118 C34 C82 C44 -23.1(4)
C35 C34 C82 C44 101.3(3)
C100 O11 C83 O22 169.6(3)
C100 O11 C83 C124 -11.8(4)
C34 O13 C84 O27 175.6(4)
C34 O13 C84 C65 -4.3(4)
C35 C65 C84 O27 165.6(4)
C35 C65 C84 O13 -14.5(4)
C56 C37 C85 C87 1.0(6)
C106 C37 C85 C87 -176.6(4)
O16 C42 C86 C92 -28.5(3)
C107 C42 C86 C92 -148.6(3)
C70 C42 C86 C92 85.4(3)
C50 C62 C87 C85 -1.6(6)
C37 C85 C87 C62 0.0(6)
O10 C39 C88 O28 52.6(4)
C61 C39 C88 O28 173.3(3)
C73 C39 C88 O28 -58.4(4)
O10 C39 C88 C122 -129.3(3)
C61 C39 C88 C122 -8.6(4)
C73 C39 C88 C122 119.7(3)
C96 C45 C89 C136 -0.5(6)
C110 C74 C90 C61 0.3(5)
C110 C74 C90 C108 -177.0(3)
C120 C61 C90 C74 -1.3(5)
C39 C61 C90 C74 176.3(3)
C120 C61 C90 C108 176.0(3)
C39 C61 C90 C108 -6.4(5)
C79 O9 C91 O29 175.7(4)
C79 O9 C91 C132 -5.0(4)
C42 C86 C92 C117 24.4(4)
C127 C77 C93 C66 0.7(6)
C112 C66 C93 C77 1.1(6)
C52 C66 C93 C77 -176.9(4)
C53 O15 C94 O18 169.9(3)
C53 O15 C94 C131 -12.4(4)
C49 O17 C95 O33 173.2(3)
C49 O17 C95 C71 -6.9(4)
C72 C71 C95 O33 167.5(4)
C72 C71 C95 O17 -12.4(4)
C89 C45 C96 C118 1.0(5)
C89 C45 C96 C126 -178.9(3)
O21 C52 C97 O30 52.3(4)
C66 C52 C97 O30 172.8(3)
C69 C52 C97 O30 -59.4(4)
O21 C52 C97 C121 -128.7(3)
C66 C52 C97 C121 -8.2(5)
C69 C52 C97 C121 119.6(3)
C80 C78 C98 O20 -167.7(4)
Br2 C78 C98 O20 5.8(5)
C80 C78 C98 C53 16.3(5)
Br2 C78 C98 C53 -170.2(2)
O15 C53 C98 O20 34.5(4)
C137 C53 C98 O20 157.4(3)
C46 C53 C98 O20 -76.7(4)
O15 C53 C98 C78 -149.3(3)
C137 C53 C98 C78 -26.4(4)
C46 C53 C98 C78 99.5(3)
O17 C49 C99 O24 27.4(4)
C54 C49 C99 O24 152.1(3)
C72 C49 C99 O24 -84.2(4)
O17 C49 C99 C109 -156.6(3)
C54 C49 C99 C109 -31.9(4)
C72 C49 C99 C109 91.8(3)
C83 O11 C100 C56 147.5(3)
C83 O11 C100 C59 -86.3(3)
C83 O11 C100 C60 27.0(3)
C50 C56 C100 O11 -40.8(4)
C37 C56 C100 O11 143.8(3)
C50 C56 C100 C59 -162.1(3)
C37 C56 C100 C59 22.5(4)
C50 C56 C100 C60 74.0(4)
C37 C56 C100 C60 -101.4(4)
O19 C59 C100 O11 33.9(4)
C81 C59 C100 O11 -149.1(3)
O19 C59 C100 C56 156.8(3)
C81 C59 C100 C56 -26.2(4)
O19 C59 C100 C60 -76.7(4)
C81 C59 C100 C60 100.4(3)
C124 C60 C100 O11 -31.2(3)
C124 C60 C100 C56 -149.9(3)
C124 C60 C100 C59 81.8(3)
C119 C40 C102 C33 -1.7(5)
Br5 C40 C102 C33 -178.5(3)
C134 C33 C102 C40 -3.0(5)
C58 C33 C102 C40 178.1(4)
C105 C41 C104 C64 -0.2(6)
C38 C64 C104 C41 -0.1(6)
C104 C41 C105 C107 0.3(6)
C59 C81 C106 C37 0.4(6)
Br3 C81 C106 C37 -173.9(3)
C85 C37 C106 C81 172.5(4)
C56 C37 C106 C81 -5.1(6)
C41 C105 C107 C38 0.1(5)
C41 C105 C107 C42 -175.0(3)
C64 C38 C107 C105 -0.4(5)
C47 C38 C107 C105 178.7(3)
C64 C38 C107 C42 174.8(3)
C47 C38 C107 C42 -6.1(5)
O16 C42 C107 C105 -36.3(4)
C70 C42 C107 C105 -159.1(3)
C86 C42 C107 C105 79.8(4)
O16 C42 C107 C38 148.6(3)
C70 C42 C107 C38 25.8(4)
C86 C42 C107 C38 -95.3(4)
C74 C90 C108 C122 178.1(4)
C61 C90 C108 C122 0.9(5)
C57 C43 C109 C99 0.1(5)
C57 C43 C109 Br4 -177.2(2)
O24 C99 C109 C43 -163.9(3)
C49 C99 C109 C43 20.2(5)
O24 C99 C109 Br4 13.6(4)
C49 C99 C109 Br4 -162.3(2)
C120 C48 C110 C74 -2.0(6)
C90 C74 C110 C48 1.3(5)
C54 C57 C111 C114 1.7(5)
C43 C57 C111 C114 -178.2(3)
C93 C66 C112 C116 -2.0(5)
C52 C66 C112 C116 176.1(3)
C93 C66 C112 C129 176.2(3)
C52 C66 C112 C129 -5.8(5)
C55 C67 C113 C135 -2.7(6)
C57 C111 C114 C51 -1.6(6)
C128 C51 C114 C111 0.9(6)
C38 C47 C115 C70 -0.3(5)
C38 C47 C115 Br1 -177.6(2)
O23 C70 C115 C47 -163.8(4)
C42 C70 C115 C47 20.5(5)
O23 C70 C115 Br1 13.7(5)
C42 C70 C115 Br1 -162.0(2)
C66 C112 C116 C127 1.0(5)
C129 C112 C116 C127 -177.1(3)
C42 O16 C117 O31 172.7(3)
C42 O16 C117 C92 -6.7(4)
C86 C92 C117 O31 168.4(4)
C86 C92 C117 O16 -12.3(4)
C136 C101 C118 C96 -0.4(5)
C136 C101 C118 C34 -173.3(3)
C45 C96 C118 C101 -0.5(5)
C126 C96 C118 C101 179.4(3)
C45 C96 C118 C34 172.5(3)
C126 C96 C118 C34 -7.6(5)
O13 C34 C118 C101 -44.1(4)
C82 C34 C118 C101 -167.4(3)
C35 C34 C118 C101 71.0(4)
O13 C34 C118 C96 142.9(3)
C82 C34 C118 C96 19.6(4)
C35 C34 C118 C96 -101.9(4)
C102 C40 C119 O26 -170.4(4)
Br5 C40 C119 O26 6.6(5)
C102 C40 C119 C79 14.6(5)
Br5 C40 C119 C79 -168.4(2)
O9 C79 C119 O26 37.3(4)
C134 C79 C119 O26 162.1(4)
C68 C79 C119 O26 -73.3(4)
O9 C79 C119 C40 -147.5(3)
C134 C79 C119 C40 -22.7(5)
C68 C79 C119 C40 102.0(3)
C90 C61 C120 C48 0.7(5)
C39 C61 C120 C48 -176.9(3)
C110 C48 C120 C61 1.0(6)
O30 C97 C121 C129 -177.7(4)
C52 C97 C121 C129 3.3(5)
O30 C97 C121 Br7 0.2(5)
C52 C97 C121 Br7 -178.7(2)
C90 C108 C122 C88 0.4(6)
C90 C108 C122 Br8 -177.5(3)
O28 C88 C122 C108 -178.4(4)
C39 C88 C122 C108 3.6(5)
O28 C88 C122 Br8 -0.4(5)
C39 C88 C122 Br8 -178.4(2)
C52 O21 C123 O14 175.5(3)
C52 O21 C123 C133 -3.7(5)
O22 C83 C124 C60 169.4(4)
O11 C83 C124 C60 -9.0(4)
C100 C60 C124 C83 24.3(4)
C39 O10 C125 O12 175.1(3)
C39 O10 C125 C75 -3.4(5)
C73 C75 C125 O12 175.9(4)
C73 C75 C125 O10 -5.8(6)
C82 C44 C126 C96 -2.8(5)
Br6 C44 C126 C96 -178.9(3)
C118 C96 C126 C44 -1.6(5)
C45 C96 C126 C44 178.4(3)
C112 C116 C127 C77 0.8(6)
C93 C77 C127 C116 -1.6(6)
C57 C54 C128 C51 0.2(5)
C49 C54 C128 C51 -175.3(3)
C114 C51 C128 C54 -0.2(6)
C97 C121 C129 C112 0.8(6)
Br7 C121 C129 C112 -177.1(3)
C116 C112 C129 C121 178.5(4)
C66 C112 C129 C121 0.4(6)
C58 C63 C130 C103 -0.2(6)
C134 C103 C130 C63 0.8(6)
O18 C94 C131 C46 169.3(4)
O15 C94 C131 C46 -8.1(4)
C53 C46 C131 C94 23.2(4)
O29 C91 C132 C68 165.1(4)
O9 C91 C132 C68 -14.2(5)
C79 C68 C132 C91 25.5(4)
O14 C123 C133 C69 175.5(4)
O21 C123 C133 C69 -5.5(6)
C52 C69 C133 C123 11.4(5)
C130 C103 C134 C33 0.0(5)
C130 C103 C134 C79 -173.8(3)
C58 C33 C134 C103 -1.3(5)
C102 C33 C134 C103 179.8(3)
C58 C33 C134 C79 172.7(3)
C102 C33 C134 C79 -6.2(5)
O9 C79 C134 C103 -43.4(4)
C119 C79 C134 C103 -167.1(3)
C68 C79 C134 C103 70.8(4)
O9 C79 C134 C33 142.7(3)
C119 C79 C134 C33 18.9(5)
C68 C79 C134 C33 -103.2(4)
C67 C113 C135 C76 1.6(6)
C137 C76 C135 C113 -0.7(6)
C80 C76 C135 C113 -176.8(4)
C118 C101 C136 C89 0.9(5)
C45 C89 C136 C101 -0.5(6)
